data_7106011
_publ_author_name 'Xu-Hui Jin Jian-Ke Sun Li-Xuan Cai Jie Zhang'
_publ_section_title
;
 2D flexible metal-organic frameworks with [Cd2(u2-X)2](X = Cl or Br)
 units exhibiting selective fluorescence sensing for small molecules
;
_journal_name_full Chem.Commun.
_journal_page_first 2667
_journal_paper_doi 10.1039/c0cc04084c
_journal_volume 47
_journal_year 2011
_chemical_formula_moiety 'C25 H32 Br Cd N2 O11'
_chemical_formula_sum 'C25 H32 Br Cd N2 O11'
_chemical_formula_weight 728.84
_space_group_IT_number 61
_symmetry_cell_setting orthorhombic
_symmetry_space_group_name_Hall '-P 2ac 2ab'
_symmetry_space_group_name_H-M 'P b c a'
_atom_sites_solution_hydrogens geom
_atom_sites_solution_primary direct
_atom_sites_solution_secondary difmap
_audit_creation_method SHELXL-97
_cell_angle_alpha 90.00
_cell_angle_beta 90.00
_cell_angle_gamma 90.00
_cell_formula_units_Z 8
_cell_length_a 17.595(4)
_cell_length_b 18.176(5)
_cell_length_c 18.778(5)
_cell_measurement_reflns_used 17582
_cell_measurement_temperature 293(2)
_cell_measurement_theta_max 27.4778
_cell_measurement_theta_min 2.4579
_cell_volume 6005(3)
_computing_cell_refinement 'CrystalClear (Rigaku Inc., 2007)'
_computing_data_collection 'CrystalClear (Rigaku Inc., 2007)'
_computing_data_reduction 'CrystalClear (Rigaku Inc., 2007)'
_computing_structure_refinement 'SHELXL-97 (Sheldrick, 1997)'
_computing_structure_solution 'SHELXS-97 (Sheldrick, 1990)'
_diffrn_ambient_temperature 293(2)
_diffrn_measured_fraction_theta_full 0.997
_diffrn_measured_fraction_theta_max 0.997
_diffrn_measurement_device_type 'CCD area detector'
_diffrn_measurement_method CCD_Profile_fitting
_diffrn_radiation_monochromator graphite
_diffrn_radiation_source 'fine-focus sealed tube'
_diffrn_radiation_type MoK\a
_diffrn_radiation_wavelength 0.71073
_diffrn_reflns_av_R_equivalents 0.0655
_diffrn_reflns_av_sigmaI/netI 0.0379
_diffrn_reflns_limit_h_max 22
_diffrn_reflns_limit_h_min -16
_diffrn_reflns_limit_k_max 23
_diffrn_reflns_limit_k_min -23
_diffrn_reflns_limit_l_max 24
_diffrn_reflns_limit_l_min -24
_diffrn_reflns_number 47069
_diffrn_reflns_theta_full 27.44
_diffrn_reflns_theta_max 27.44
_diffrn_reflns_theta_min 2.49
_exptl_absorpt_coefficient_mu 2.116
_exptl_absorpt_correction_T_max 1.0000
_exptl_absorpt_correction_T_min 0.6413
_exptl_absorpt_correction_type multi-scan
_exptl_crystal_colour Colorless
_exptl_crystal_density_diffrn 1.612
_exptl_crystal_density_method 'not measured'
_exptl_crystal_description block
_exptl_crystal_F_000 2936
_exptl_crystal_size_max 0.35
_exptl_crystal_size_mid 0.3
_exptl_crystal_size_min 0.2
_refine_diff_density_max 0.554
_refine_diff_density_min -0.432
_refine_diff_density_rms 0.086
_refine_ls_extinction_method none
_refine_ls_goodness_of_fit_ref 1.092
_refine_ls_hydrogen_treatment constr
_refine_ls_matrix_type full
_refine_ls_number_parameters 361
_refine_ls_number_reflns 6838
_refine_ls_number_restraints 18
_refine_ls_restrained_S_all 1.100
_refine_ls_R_factor_all 0.0824
_refine_ls_R_factor_gt 0.0796
_refine_ls_shift/su_max 0.000
_refine_ls_shift/su_mean 0.000
_refine_ls_structure_factor_coef Fsqd
_refine_ls_weighting_details 'calc w=1/[\s^2^(Fo^2^)+(0.0360P)^2^+48.0000P] where P=(Fo^2^+2Fc^2^)/3'
_refine_ls_weighting_scheme calc
_refine_ls_wR_factor_gt 0.1595
_refine_ls_wR_factor_ref 0.1612
_reflns_number_gt 6642
_reflns_number_total 6838
_reflns_threshold_expression >2sigma(I)
_cod_data_source_file C0CC04084C.TXT
_cod_data_source_block 2
_cod_depositor_comments
;
The following automatic conversions were performed:

'_exptl_absorpt_correction_type' value 'Multi-scan' changed to
'multi-scan' according to the built-in table from CIF Core dictionary
named 'cif_core.dic' version 2.4.1 from 2010-06-29.

Automatic conversion script
Id: cif_fix_values 1646 2011-03-28 12:23:43Z adriana 

The following automatic conversions were performed:

data name '_atom_site_symetry_multiplicity' was replaced with
'_atom_site_symmetry_multiplicity' as specified in the replacement
file 'data/replacement-values/replacement_tags.lst'.

Automatic conversion script
Id: cif_correct_tags 9268 2022-04-12 08:56:07Z antanas 
;
_cod_original_sg_symbol_H-M Pbca
_cod_database_code 7106011

loop_
_symmetry_equiv_pos_as_xyz
'x, y, z'
'-x+1/2, -y, z+1/2'
'x+1/2, -y+1/2, -z'
'-x, y+1/2, -z+1/2'
'-x, -y, -z'
'x-1/2, y, -z-1/2'
'-x-1/2, y-1/2, z'
'x, -y-1/2, z-1/2'

loop_
_atom_site_label
_atom_site_type_symbol
_atom_site_fract_x
_atom_site_fract_y
_atom_site_fract_z
_atom_site_U_iso_or_equiv
_atom_site_adp_type
_atom_site_occupancy
_atom_site_symmetry_multiplicity
_atom_site_calc_flag
_atom_site_refinement_flags
_atom_site_disorder_assembly
_atom_site_disorder_group
Cd1 Cd 0.43390(3) 0.02346(3) 0.08747(2) 0.03733(14) Uani 1 1 d . . .
Br1 Br 0.45595(4) 0.08432(4) -0.04163(4) 0.04691(19) Uani 1 1 d . . .
O1 O 0.3036(3) 0.0575(3) 0.0953(3) 0.0660(16) Uani 1 1 d . . .
O2 O 0.3242(3) -0.0460(3) 0.0391(3) 0.0511(12) Uani 1 1 d . . .
O3 O 0.4295(4) 0.1295(4) 0.1700(3) 0.0722(18) Uani 1 1 d . . .
O4 O 0.5401(3) 0.0815(3) 0.1451(3) 0.0612(15) Uani 1 1 d . . .
N1 N 0.6194(4) 0.2377(3) 0.4850(3) 0.0454(14) Uani 1 1 d . . .
N2 N 0.5732(3) 0.0494(3) 0.8089(3) 0.0423(13) Uani 1 1 d . . .
C1 C 0.4991(5) 0.1239(4) 0.1806(4) 0.0497(18) Uani 1 1 d . . .
C2 C 0.5350(4) 0.1681(4) 0.2401(4) 0.0427(15) Uani 1 1 d . . .
C3 C 0.6115(4) 0.1633(4) 0.2539(4) 0.0486(17) Uani 1 1 d . . .
H3 H 0.6423 0.1343 0.2251 0.058 Uiso 1 1 calc R . .
C4 C 0.6431(4) 0.2017(4) 0.3108(4) 0.0503(18) Uani 1 1 d . . .
H4 H 0.6952 0.1991 0.3191 0.060 Uiso 1 1 calc R . .
C5 C 0.5975(5) 0.2434(4) 0.3550(3) 0.0445(16) Uani 1 1 d . . .
C6 C 0.5211(5) 0.2494(5) 0.3399(4) 0.057(2) Uani 1 1 d . . .
H6 H 0.4902 0.2790 0.3679 0.069 Uiso 1 1 calc R . .
C7 C 0.4907(5) 0.2116(5) 0.2835(4) 0.060(2) Uani 1 1 d . . .
H7 H 0.4389 0.2155 0.2742 0.072 Uiso 1 1 calc R . .
C8 C 0.6317(5) 0.2819(4) 0.4186(4) 0.054(2) Uani 1 1 d . . .
H8A H 0.6857 0.2889 0.4109 0.065 Uiso 1 1 calc R . .
H8B H 0.6084 0.3299 0.4241 0.065 Uiso 1 1 calc R . .
C9 C 0.6741(5) 0.1943(4) 0.5097(4) 0.0512(18) Uani 1 1 d . . .
H9 H 0.7192 0.1897 0.4843 0.061 Uiso 1 1 calc R . .
C10 C 0.6649(4) 0.1558(4) 0.5726(4) 0.0505(18) Uani 1 1 d . . .
H10 H 0.7040 0.1263 0.5896 0.061 Uiso 1 1 calc R . .
C11 C 0.5976(4) 0.1612(4) 0.6100(3) 0.0401(14) Uani 1 1 d . . .
C12 C 0.5407(5) 0.2049(5) 0.5815(4) 0.0558(19) Uani 1 1 d . . .
H12 H 0.4939 0.2084 0.6042 0.067 Uiso 1 1 calc R . .
C13 C 0.5537(5) 0.2429(5) 0.5193(4) 0.059(2) Uani 1 1 d . . .
H13 H 0.5156 0.2728 0.5009 0.071 Uiso 1 1 calc R . .
C14 C 0.5880(4) 0.1228(4) 0.6788(3) 0.0414(15) Uani 1 1 d . . .
C15 C 0.6484(4) 0.1147(4) 0.7249(4) 0.0461(16) Uani 1 1 d . . .
H15 H 0.6956 0.1343 0.7132 0.055 Uiso 1 1 calc R . .
C16 C 0.6390(4) 0.0779(4) 0.7879(4) 0.0462(16) Uani 1 1 d . . .
H16 H 0.6810 0.0726 0.8176 0.055 Uiso 1 1 calc R . .
C17 C 0.5137(4) 0.0588(5) 0.7651(4) 0.058(2) Uani 1 1 d . . .
H17 H 0.4670 0.0394 0.7785 0.069 Uiso 1 1 calc R . .
C18 C 0.5184(4) 0.0956(5) 0.7015(4) 0.054(2) Uani 1 1 d . . .
H18 H 0.4752 0.1023 0.6737 0.065 Uiso 1 1 calc R . .
C19 C 0.2801(4) 0.0038(4) 0.0601(4) 0.0428(15) Uani 1 1 d . . .
C20 C 0.1972(4) -0.0005(4) 0.0436(4) 0.0447(16) Uani 1 1 d . . .
C21 C 0.1451(4) 0.0376(5) 0.0844(4) 0.0538(19) Uani 1 1 d . . .
H21 H 0.1618 0.0640 0.1238 0.065 Uiso 1 1 calc R . .
C22 C 0.0693(4) 0.0372(5) 0.0678(4) 0.0526(19) Uani 1 1 d . . .
H22 H 0.0356 0.0633 0.0964 0.063 Uiso 1 1 calc R . .
C23 C 0.0413(4) -0.0009(4) 0.0094(4) 0.0481(17) Uani 1 1 d U . .
C24 C 0.0941(5) -0.0380(6) -0.0308(6) 0.087(3) Uani 1 1 d U . .
H24 H 0.0777 -0.0638 -0.0706 0.104 Uiso 1 1 calc R . .
C25 C 0.1701(5) -0.0383(6) -0.0143(6) 0.086(3) Uani 1 1 d U . .
H25 H 0.2037 -0.0645 -0.0429 0.103 Uiso 1 1 calc R . .
O1W O 0.3402(6) 0.2550(7) 0.1355(7) 0.171(5) Uani 1 1 d . . .
H1C H 0.3438 0.2727 0.0937 0.257 Uiso 1 1 d R . .
H1D H 0.3632 0.2139 0.1380 0.257 Uiso 1 1 d R . .
O2W O 0.2953(7) 0.0794(5) 0.2698(6) 0.165(5) Uani 1 1 d . . .
H2C H 0.3228 0.0819 0.2327 0.247 Uiso 1 1 d R . .
H2D H 0.3061 0.1150 0.2973 0.247 Uiso 1 1 d R . .
O3W O 0.3604(6) 0.2533(7) 0.4922(7) 0.165(5) Uani 1 1 d . . .
H3C H 0.3869 0.2919 0.4863 0.247 Uiso 1 1 d R . .
H3D H 0.3409 0.2358 0.4544 0.247 Uiso 1 1 d R . .
O4W O 0.3294(3) -0.1343(4) -0.0785(3) 0.0721(17) Uani 1 1 d . . .
H4C H 0.3262 -0.1053 -0.0431 0.108 Uiso 1 1 d R . .
H4D H 0.3699 -0.1252 -0.1016 0.108 Uiso 1 1 d R . .
O5W O 0.8298(5) 0.1741(5) 0.7234(7) 0.156(5) Uani 1 1 d . . .
H5C H 0.8311 0.1969 0.7629 0.234 Uiso 1 1 d R . .
H5D H 0.8168 0.1297 0.7306 0.234 Uiso 1 1 d R . .
O6W O 0.7966(5) 0.2966(5) 0.6337(5) 0.119(3) Uani 1 1 d . . .
H6C H 0.7571 0.3163 0.6158 0.178 Uiso 1 1 d R . .
H6D H 0.7995 0.2608 0.6626 0.178 Uiso 1 1 d R . .
O7W O 0.8073(5) 0.0304(5) 0.6758(7) 0.158(5) Uani 1 1 d . . .
H7C H 0.8450 0.0019 0.6693 0.237 Uiso 1 1 d R . .
H7D H 0.7801 -0.0050 0.6908 0.237 Uiso 1 1 d R . .

loop_
_atom_site_aniso_label
_atom_site_aniso_U_11
_atom_site_aniso_U_22
_atom_site_aniso_U_33
_atom_site_aniso_U_23
_atom_site_aniso_U_13
_atom_site_aniso_U_12
Cd1 0.0355(2) 0.0430(3) 0.0335(2) -0.00144(19) -0.00109(19) -0.0059(2)
Br1 0.0556(4) 0.0447(4) 0.0405(4) 0.0054(3) 0.0061(3) 0.0042(3)
O1 0.037(3) 0.078(4) 0.082(4) -0.024(3) -0.007(3) -0.005(3)
O2 0.034(3) 0.063(3) 0.056(3) 0.001(3) -0.006(2) 0.005(2)
O3 0.061(4) 0.079(4) 0.077(4) -0.024(3) -0.024(3) -0.006(3)
O4 0.075(4) 0.062(3) 0.046(3) -0.020(3) 0.008(3) -0.020(3)
N1 0.064(4) 0.041(3) 0.031(3) 0.000(2) -0.009(3) -0.011(3)
N2 0.042(3) 0.052(3) 0.033(3) 0.002(2) -0.002(2) 0.002(3)
C1 0.069(5) 0.043(4) 0.038(4) -0.002(3) -0.006(4) -0.017(4)
C2 0.050(4) 0.039(3) 0.038(3) 0.001(3) -0.002(3) -0.006(3)
C3 0.050(4) 0.059(4) 0.037(4) -0.010(3) 0.000(3) 0.003(4)
C4 0.046(4) 0.064(5) 0.040(4) -0.003(3) -0.007(3) -0.007(4)
C5 0.066(5) 0.037(3) 0.030(3) 0.000(3) -0.006(3) -0.011(3)
C6 0.061(5) 0.060(5) 0.051(4) -0.021(4) -0.004(4) 0.011(4)
C7 0.053(5) 0.074(5) 0.052(5) -0.019(4) -0.010(4) 0.008(4)
C8 0.084(6) 0.047(4) 0.033(3) 0.006(3) -0.008(4) -0.017(4)
C9 0.055(4) 0.061(5) 0.038(4) -0.002(3) -0.004(3) -0.008(4)
C10 0.051(4) 0.059(5) 0.041(4) 0.005(3) -0.007(3) 0.000(4)
C11 0.043(4) 0.044(4) 0.034(3) 0.004(3) -0.002(3) 0.000(3)
C12 0.054(4) 0.067(5) 0.047(4) 0.007(4) 0.002(4) 0.012(4)
C13 0.070(6) 0.060(5) 0.047(4) 0.010(4) -0.007(4) 0.009(4)
C14 0.048(4) 0.042(4) 0.035(3) 0.003(3) -0.004(3) 0.001(3)
C15 0.036(4) 0.059(4) 0.043(4) 0.006(3) -0.001(3) -0.004(3)
C16 0.040(4) 0.060(4) 0.038(3) 0.009(3) -0.004(3) -0.004(3)
C17 0.041(4) 0.073(5) 0.059(5) 0.018(4) 0.000(4) -0.005(4)
C18 0.039(4) 0.076(5) 0.049(4) 0.019(4) -0.008(3) 0.002(4)
C19 0.030(3) 0.053(4) 0.046(4) 0.001(3) -0.004(3) -0.001(3)
C20 0.036(4) 0.045(4) 0.054(4) -0.006(3) -0.007(3) 0.000(3)
C21 0.042(4) 0.071(5) 0.048(4) -0.022(4) -0.003(3) -0.001(4)
C22 0.032(3) 0.071(5) 0.055(4) -0.015(4) 0.000(3) 0.008(3)
C23 0.035(3) 0.045(3) 0.064(4) -0.011(3) -0.005(3) 0.002(3)
C24 0.053(5) 0.111(7) 0.097(6) -0.063(5) -0.016(4) 0.020(5)
C25 0.053(5) 0.108(7) 0.097(6) -0.051(5) -0.016(5) 0.018(5)
O1W 0.148(9) 0.170(10) 0.195(12) 0.071(9) 0.042(9) 0.057(9)
O2W 0.194(11) 0.114(7) 0.186(11) -0.021(7) 0.108(9) 0.006(8)
O3W 0.125(8) 0.165(10) 0.204(12) 0.019(9) -0.040(8) -0.065(8)
O4W 0.058(4) 0.093(5) 0.065(4) -0.008(3) 0.004(3) 0.002(3)
O5W 0.089(6) 0.112(7) 0.268(14) 0.010(8) -0.026(8) -0.034(6)
O6W 0.111(7) 0.116(7) 0.129(7) 0.000(6) -0.045(6) 0.019(6)
O7W 0.103(7) 0.122(8) 0.249(14) -0.061(8) 0.052(8) 0.006(6)

loop_
_atom_type_symbol
_atom_type_description
_atom_type_scat_dispersion_real
_atom_type_scat_dispersion_imag
_atom_type_scat_source
C C 0.0033 0.0016 'International Tables Vol C Tables 4.2.6.8 and 6.1.1.4'
H H 0.0000 0.0000 'International Tables Vol C Tables 4.2.6.8 and 6.1.1.4'
N N 0.0061 0.0033 'International Tables Vol C Tables 4.2.6.8 and 6.1.1.4'
O O 0.0106 0.0060 'International Tables Vol C Tables 4.2.6.8 and 6.1.1.4'
Br Br -0.2901 2.4595 'International Tables Vol C Tables 4.2.6.8 and 6.1.1.4'
Cd Cd -0.8075 1.2024 'International Tables Vol C Tables 4.2.6.8 and 6.1.1.4'

loop_
_geom_angle_atom_site_label_1
_geom_angle_atom_site_label_2
_geom_angle_atom_site_label_3
_geom_angle
_geom_angle_site_symmetry_1
_geom_angle_site_symmetry_3
_geom_angle_publ_flag
N2 Cd1 O1 92.5(2) 5_656 . ?
N2 Cd1 O4 85.2(2) 5_656 . ?
O1 Cd1 O4 127.4(2) . . ?
N2 Cd1 O3 85.4(2) 5_656 . ?
O1 Cd1 O3 74.2(2) . . ?
O4 Cd1 O3 53.15(19) . . ?
N2 Cd1 O2 88.56(19) 5_656 . ?
O1 Cd1 O2 53.48(18) . . ?
O4 Cd1 O2 173.72(19) . . ?
O3 Cd1 O2 127.00(19) . . ?
N2 Cd1 Br1 169.00(14) 5_656 . ?
O1 Cd1 Br1 95.03(16) . . ?
O4 Cd1 Br1 96.48(14) . . ?
O3 Cd1 Br1 104.38(17) . . ?
O2 Cd1 Br1 89.53(12) . . ?
N2 Cd1 Br1 84.28(14) 5_656 5_655 ?
O1 Cd1 Br1 147.34(14) . 5_655 ?
O4 Cd1 Br1 84.86(14) . 5_655 ?
O3 Cd1 Br1 137.42(14) . 5_655 ?
O2 Cd1 Br1 93.89(12) . 5_655 ?
Br1 Cd1 Br1 85.05(3) . 5_655 ?
Cd1 Br1 Cd1 94.95(3) . 5_655 ?
C19 O1 Cd1 94.7(4) . . ?
C19 O2 Cd1 89.9(4) . . ?
C1 O3 Cd1 90.3(5) . . ?
C1 O4 Cd1 93.6(5) . . ?
C9 N1 C13 120.3(6) . . ?
C9 N1 C8 120.4(7) . . ?
C13 N1 C8 119.4(7) . . ?
C16 N2 C17 116.7(6) . . ?
C16 N2 Cd1 120.6(4) . 5_656 ?
C17 N2 Cd1 122.5(5) . 5_656 ?
O3 C1 O4 122.2(7) . . ?
O3 C1 C2 119.0(7) . . ?
O4 C1 C2 118.7(7) . . ?
C3 C2 C7 118.7(7) . . ?
C3 C2 C1 121.0(7) . . ?
C7 C2 C1 120.3(7) . . ?
C2 C3 C4 120.4(7) . . ?
C2 C3 H3 119.8 . . ?
C4 C3 H3 119.8 . . ?
C5 C4 C3 120.2(7) . . ?
C5 C4 H4 119.9 . . ?
C3 C4 H4 119.9 . . ?
C6 C5 C4 119.1(6) . . ?
C6 C5 C8 121.0(7) . . ?
C4 C5 C8 119.9(7) . . ?
C7 C6 C5 120.0(7) . . ?
C7 C6 H6 120.0 . . ?
C5 C6 H6 120.0 . . ?
C6 C7 C2 121.5(8) . . ?
C6 C7 H7 119.2 . . ?
C2 C7 H7 119.2 . . ?
N1 C8 C5 110.7(6) . . ?
N1 C8 H8A 109.5 . . ?
C5 C8 H8A 109.5 . . ?
N1 C8 H8B 109.5 . . ?
C5 C8 H8B 109.5 . . ?
H8A C8 H8B 108.1 . . ?
N1 C9 C10 121.0(7) . . ?
N1 C9 H9 119.5 . . ?
C10 C9 H9 119.5 . . ?
C11 C10 C9 120.0(7) . . ?
C11 C10 H10 120.0 . . ?
C9 C10 H10 120.0 . . ?
C10 C11 C12 117.6(6) . . ?
C10 C11 C14 120.6(6) . . ?
C12 C11 C14 121.8(7) . . ?
C13 C12 C11 119.8(8) . . ?
C13 C12 H12 120.1 . . ?
C11 C12 H12 120.1 . . ?
N1 C13 C12 121.3(8) . . ?
N1 C13 H13 119.3 . . ?
C12 C13 H13 119.3 . . ?
C15 C14 C18 116.8(6) . . ?
C15 C14 C11 120.7(6) . . ?
C18 C14 C11 122.5(6) . . ?
C16 C15 C14 120.0(7) . . ?
C16 C15 H15 120.0 . . ?
C14 C15 H15 120.0 . . ?
N2 C16 C15 123.5(7) . . ?
N2 C16 H16 118.3 . . ?
C15 C16 H16 118.3 . . ?
N2 C17 C18 123.3(7) . . ?
N2 C17 H17 118.3 . . ?
C18 C17 H17 118.3 . . ?
C17 C18 C14 119.6(7) . . ?
C17 C18 H18 120.2 . . ?
C14 C18 H18 120.2 . . ?
O1 C19 O2 121.7(6) . . ?
O1 C19 C20 118.2(7) . . ?
O2 C19 C20 120.1(6) . . ?
C25 C20 C21 117.4(7) . . ?
C25 C20 C19 122.0(7) . . ?
C21 C20 C19 120.5(6) . . ?
C22 C21 C20 121.2(7) . . ?
C22 C21 H21 119.4 . . ?
C20 C21 H21 119.4 . . ?
C21 C22 C23 121.8(7) . . ?
C21 C22 H22 119.1 . . ?
C23 C22 H22 119.1 . . ?
C24 C23 C22 116.1(7) . . ?
C24 C23 C23 122.6(9) . 5 ?
C22 C23 C23 121.3(8) . 5 ?
C25 C24 C23 122.5(9) . . ?
C25 C24 H24 118.7 . . ?
C23 C24 H24 118.7 . . ?
C20 C25 C24 121.0(9) . . ?
C20 C25 H25 119.5 . . ?
C24 C25 H25 119.5 . . ?
H1C O1W H1D 110.5 . . ?
H2C O2W H2D 109.4 . . ?
H3C O3W H3D 115.0 . . ?
H4C O4W H4D 109.4 . . ?
H5C O5W H5D 109.4 . . ?
H6C O6W H6D 128.7 . . ?
H7C O7W H7D 91.5 . . ?

loop_
_geom_bond_atom_site_label_1
_geom_bond_atom_site_label_2
_geom_bond_distance
_geom_bond_site_symmetry_2
_geom_bond_publ_flag
Cd1 N2 2.358(6) 5_656 ?
Cd1 O1 2.380(5) . ?
Cd1 O4 2.404(5) . ?
Cd1 O3 2.474(6) . ?
Cd1 O2 2.479(5) . ?
Cd1 Br1 2.6927(10) . ?
Cd1 Br1 2.8870(10) 5_655 ?
Br1 Cd1 2.8870(10) 5_655 ?
O1 C19 1.250(9) . ?
O2 C19 1.255(8) . ?
O3 C1 1.246(10) . ?
O4 C1 1.248(9) . ?
N1 C9 1.328(10) . ?
N1 C13 1.328(10) . ?
N1 C8 1.498(9) . ?
N2 C16 1.329(9) . ?
N2 C17 1.341(9) . ?
N2 Cd1 2.358(6) 5_656 ?
C1 C2 1.514(9) . ?
C2 C3 1.373(10) . ?
C2 C7 1.377(10) . ?
C3 C4 1.391(10) . ?
C3 H3 0.9300 . ?
C4 C5 1.381(10) . ?
C4 H4 0.9300 . ?
C5 C6 1.379(11) . ?
C5 C8 1.509(9) . ?
C6 C7 1.371(10) . ?
C6 H6 0.9300 . ?
C7 H7 0.9300 . ?
C8 H8A 0.9700 . ?
C8 H8B 0.9700 . ?
C9 C10 1.381(10) . ?
C9 H9 0.9300 . ?
C10 C11 1.381(10) . ?
C10 H10 0.9300 . ?
C11 C12 1.384(10) . ?
C11 C14 1.479(9) . ?
C12 C13 1.376(11) . ?
C12 H12 0.9300 . ?
C13 H13 0.9300 . ?
C14 C15 1.379(9) . ?
C14 C18 1.387(10) . ?
C15 C16 1.370(9) . ?
C15 H15 0.9300 . ?
C16 H16 0.9300 . ?
C17 C18 1.371(10) . ?
C17 H17 0.9300 . ?
C18 H18 0.9300 . ?
C19 C20 1.494(9) . ?
C20 C25 1.371(11) . ?
C20 C21 1.381(10) . ?
C21 C22 1.370(10) . ?
C21 H21 0.9300 . ?
C22 C23 1.387(10) . ?
C22 H22 0.9300 . ?
C23 C24 1.373(11) . ?
C23 C23 1.496(14) 5 ?
C24 C25 1.372(12) . ?
C24 H24 0.9300 . ?
C25 H25 0.9300 . ?
O1W H1C 0.8501 . ?
O1W H1D 0.8500 . ?
O2W H2C 0.8499 . ?
O2W H2D 0.8500 . ?
O3W H3C 0.8500 . ?
O3W H3D 0.8500 . ?
O4W H4C 0.8501 . ?
O4W H4D 0.8500 . ?
O5W H5C 0.8500 . ?
O5W H5D 0.8500 . ?
O6W H6C 0.8500 . ?
O6W H6D 0.8500 . ?
O7W H7C 0.8499 . ?
O7W H7D 0.8499 . ?

loop_
_geom_hbond_atom_site_label_D
_geom_hbond_atom_site_label_H
_geom_hbond_atom_site_label_A
_geom_hbond_distance_DH
_geom_hbond_distance_HA
_geom_hbond_distance_DA
_geom_hbond_angle_DHA
_geom_hbond_site_symmetry_A
O1W H1C O3W 0.85 1.99 2.718(18) 143.8 8_565
O1W H1D O3 0.85 2.02 2.844(12) 163.5 .
O2W H2C O3 0.85 2.38 3.149(12) 150.9 .
O2W H2D O6W 0.85 2.07 2.893(13) 162.4 3_456
O3W H3C Br1 0.85 2.61 3.456(10) 173.4 8_566
O3W H3D O6W 0.85 1.92 2.769(15) 175.8 3_456
O4W H4C O2 0.85 1.88 2.731(8) 175.6 .
O4W H4D O4 0.85 1.95 2.785(8) 166.7 5_655
O5W H5C O1W 0.85 2.11 2.953(18) 174.6 3_556
O5W H5D O7W 0.85 2.08 2.789(14) 140.0 .
O6W H6C O4W 0.85 1.90 2.750(10) 176.6 4_655
O6W H6D O5W 0.85 2.02 2.852(14) 167.5 .
O7W H7C O4 0.85 2.57 3.417(11) 177.8 2_655
O7W H7D O2W 0.85 2.03 2.879(14) 172.4 5_656
